data_4111956
loop_
_publ_author_name
'Lara Morello'
'Peihua Yu'
'Christopher D. Carmichael'
'Brian O. Patrick'
'Michael D. Fryzuk'

_publ_section_title
;
 Formation of Phosphorus-Nitrogen Bonds by Reduction of a Titanium
 Phosphine Complex under Molecular Nitrogen
;
_journal_name_full 'Journal of the American Chemical Society'
_journal_page_first 12796
_journal_page_last 12797
_journal_paper_doi 10.1021/ja054467r
_journal_volume 127
_journal_year 2005
_chemical_formula_moiety 'C62 H78 N6 P2 Si4 Ti2'
_chemical_formula_sum 'C62 H78 N6 P2 Si4 Ti2'
_chemical_formula_weight 1177.40
_chemical_name_systematic
;
 ?
;
_space_group_IT_number 14
_symmetry_cell_setting monoclinic
_symmetry_space_group_name_Hall '-P 2yn'
_symmetry_space_group_name_H-M 'P 1 21/n 1'
_atom_sites_solution_hydrogens geom
_atom_sites_solution_primary direct
_atom_sites_solution_secondary difmap
_audit_creation_method SHELXL-97
_cell_angle_alpha 90.00
_cell_angle_beta 96.006(2)
_cell_angle_gamma 90.00
_cell_formula_units_Z 4
_cell_length_a 15.7640(9)
_cell_length_b 17.9296(10)
_cell_length_c 22.5620(14)
_cell_measurement_reflns_used 0
_cell_measurement_temperature 173(2)
_cell_measurement_theta_max 27.88
_cell_measurement_theta_min 2.14
_cell_volume 6342.0(6)
_computing_molecular_graphics 'Ortep-3 for Windows (Farrugia, 1997)'
_computing_publication_material 'WinGX publication routines (Farrugia, 1999)'
_computing_structure_refinement 'SHELXL-97 (Sheldrick, 1997)'
_computing_structure_solution 'SHELXS-97 (Sheldrick, 1997)'
_diffrn_ambient_temperature 173(2)
_diffrn_measured_fraction_theta_full 0.933
_diffrn_measured_fraction_theta_max 0.933
_diffrn_radiation_monochromator graphite
_diffrn_radiation_source 'fine-focus sealed tube'
_diffrn_radiation_type MoK\a
_diffrn_radiation_wavelength 0.71069
_diffrn_reflns_av_R_equivalents 0.0500
_diffrn_reflns_av_sigmaI/netI 0.0484
_diffrn_reflns_limit_h_max 19
_diffrn_reflns_limit_h_min -18
_diffrn_reflns_limit_k_max 22
_diffrn_reflns_limit_k_min -23
_diffrn_reflns_limit_l_max 28
_diffrn_reflns_limit_l_min -27
_diffrn_reflns_number 55657
_diffrn_reflns_theta_full 27.88
_diffrn_reflns_theta_max 27.88
_diffrn_reflns_theta_min 2.14
_exptl_absorpt_coefficient_mu 0.420
_exptl_absorpt_correction_T_max 1.0000
_exptl_absorpt_correction_T_min 0.8908
_exptl_absorpt_correction_type multi-scan
_exptl_absorpt_process_details Semi-empirical
_exptl_crystal_colour green
_exptl_crystal_density_diffrn 1.233
_exptl_crystal_description block
_exptl_crystal_F_000 2488
_exptl_crystal_size_max 0.35
_exptl_crystal_size_mid 0.35
_exptl_crystal_size_min 0.2
_refine_diff_density_max 0.900
_refine_diff_density_min -0.663
_refine_diff_density_rms 0.078
_refine_ls_extinction_method none
_refine_ls_goodness_of_fit_ref 1.056
_refine_ls_hydrogen_treatment mixed
_refine_ls_matrix_type full
_refine_ls_number_parameters 671
_refine_ls_number_reflns 14131
_refine_ls_number_restraints 10
_refine_ls_restrained_S_all 1.057
_refine_ls_R_factor_all 0.0736
_refine_ls_R_factor_gt 0.0595
_refine_ls_shift/su_max 0.001
_refine_ls_shift/su_mean 0.000
_refine_ls_structure_factor_coef Fsqd
_refine_ls_weighting_details 'calc w=1/[\s^2^(Fo^2^)+(0.0640P)^2^+9.3516P] where P=(Fo^2^+2Fc^2^)/3'
_refine_ls_weighting_scheme calc
_refine_ls_wR_factor_gt 0.1442
_refine_ls_wR_factor_ref 0.1558
_reflns_number_gt 11653
_reflns_number_total 14131
_reflns_threshold_expression >2sigma(I)
_cod_data_source_file ja054467rsi20050706_115958.cif
_cod_data_source_block mf506
_cod_database_code 4111956

loop_
_symmetry_equiv_pos_as_xyz
'x, y, z'
'-x+1/2, y+1/2, -z+1/2'
'-x, -y, -z'
'x-1/2, -y-1/2, z-1/2'

loop_
_atom_site_label
_atom_site_type_symbol
_atom_site_fract_x
_atom_site_fract_y
_atom_site_fract_z
_atom_site_U_iso_or_equiv
_atom_site_adp_type
_atom_site_occupancy
_atom_site_symmetry_multiplicity
_atom_site_calc_flag
_atom_site_refinement_flags
C1 C -0.20632(17) -0.06063(15) 0.24904(13) 0.0288(6) Uani 1 1 d .
H1A H -0.2371 -0.1069 0.2576 0.035 Uiso 1 1 calc R
H1B H -0.2380 -0.0371 0.2137 0.035 Uiso 1 1 calc R
C2 C -0.1096(2) -0.10197(16) 0.15113(12) 0.0324(6) Uani 1 1 d .
H2A H -0.1641 -0.1278 0.1389 0.039 Uiso 1 1 calc R
H2B H -0.0628 -0.1359 0.1426 0.039 Uiso 1 1 calc R
C3 C -0.1498(2) -0.03706(19) 0.38241(14) 0.0415(8) Uani 1 1 d .
H3A H -0.0886 -0.0361 0.3782 0.062 Uiso 1 1 calc R
H3B H -0.1684 -0.0888 0.3868 0.062 Uiso 1 1 calc R
H3C H -0.1611 -0.0083 0.4177 0.062 Uiso 1 1 calc R
C4 C -0.3255(2) 0.0096(2) 0.3254(2) 0.0553(10) Uani 1 1 d .
H4A H -0.3345 0.0482 0.3549 0.083 Uiso 1 1 calc R
H4B H -0.3442 -0.0388 0.3395 0.083 Uiso 1 1 calc R
H4C H -0.3585 0.0219 0.2875 0.083 Uiso 1 1 calc R
C5 C 0.0058(2) -0.01241(19) 0.08015(14) 0.0379(7) Uani 1 1 d .
H5A H 0.0096 0.0274 0.0508 0.057 Uiso 1 1 calc R
H5B H 0.0184 -0.0605 0.0624 0.057 Uiso 1 1 calc R
H5C H 0.0470 -0.0030 0.1149 0.057 Uiso 1 1 calc R
C6 C -0.1831(2) -0.02657(19) 0.03663(13) 0.0370(7) Uani 1 1 d .
H6A H -0.2407 -0.0289 0.0490 0.055 Uiso 1 1 calc R
H6B H -0.1709 -0.0729 0.0160 0.055 Uiso 1 1 calc R
H6C H -0.1790 0.0158 0.0096 0.055 Uiso 1 1 calc R
C7 C -0.07639(17) -0.17539(15) 0.26470(12) 0.0257(5) Uani 1 1 d .
C8 C -0.01475(19) -0.18062(17) 0.31311(13) 0.0323(6) Uani 1 1 d .
H8 H 0.0136 -0.1370 0.3287 0.039 Uiso 1 1 calc R
C9 C 0.0055(2) -0.24966(19) 0.33882(15) 0.0415(8) Uani 1 1 d .
H9 H 0.0479 -0.2532 0.3719 0.050 Uiso 1 1 calc R
C10 C -0.0353(2) -0.31252(18) 0.31655(17) 0.0445(8) Uani 1 1 d .
H10 H -0.0207 -0.3596 0.3341 0.053 Uiso 1 1 calc R
C11 C -0.0976(2) -0.30810(17) 0.26874(17) 0.0449(8) Uani 1 1 d .
H11 H -0.1261 -0.3519 0.2538 0.054 Uiso 1 1 calc R
C12 C -0.1183(2) -0.23974(16) 0.24278(14) 0.0350(7) Uani 1 1 d .
H12 H -0.1611 -0.2366 0.2100 0.042 Uiso 1 1 calc R
C13 C -0.17447(16) 0.15673(15) 0.32322(11) 0.0244(5) Uani 1 1 d .
C14 C -0.2103(2) 0.16444(19) 0.37746(14) 0.0398(7) Uani 1 1 d .
H14 H -0.2336 0.1219 0.3949 0.048 Uiso 1 1 calc R
C15 C -0.2122(3) 0.2327(2) 0.40597(15) 0.0512(9) Uani 1 1 d .
H15 H -0.2372 0.2361 0.4424 0.061 Uiso 1 1 calc R
C16 C -0.1786(2) 0.2960(2) 0.38270(16) 0.0484(9) Uani 1 1 d .
H16 H -0.1791 0.3423 0.4031 0.058 Uiso 1 1 calc R
C17 C -0.1441(2) 0.29042(17) 0.32888(15) 0.0382(7) Uani 1 1 d .
H17 H -0.1209 0.3334 0.3120 0.046 Uiso 1 1 calc R
C18 C -0.14330(17) 0.22258(15) 0.29948(12) 0.0272(6) Uani 1 1 d .
H18 H -0.1209 0.2205 0.2620 0.033 Uiso 1 1 calc R
C19 C -0.15291(17) 0.13149(15) 0.12320(11) 0.0254(5) Uani 1 1 d .
C20 C -0.1233(2) 0.16263(18) 0.07201(13) 0.0360(7) Uani 1 1 d .
H20 H -0.0857 0.1348 0.0502 0.043 Uiso 1 1 calc R
C21 C -0.1483(2) 0.23372(19) 0.05306(14) 0.0452(8) Uani 1 1 d .
H21 H -0.1291 0.2534 0.0177 0.054 Uiso 1 1 calc R
C22 C -0.2009(3) 0.27627(19) 0.08491(15) 0.0477(9) Uani 1 1 d .
H22 H -0.2163 0.3254 0.0723 0.057 Uiso 1 1 calc R
C23 C -0.2308(2) 0.24674(18) 0.13513(15) 0.0430(8) Uani 1 1 d .
H23 H -0.2669 0.2757 0.1573 0.052 Uiso 1 1 calc R
C24 C -0.20839(19) 0.17471(17) 0.15346(13) 0.0325(6) Uani 1 1 d .
H24 H -0.2313 0.1544 0.1873 0.039 Uiso 1 1 calc R
C25 C 0.08958(18) 0.20999(15) 0.35287(11) 0.0268(5) Uani 1 1 d .
H25A H 0.0346 0.2337 0.3595 0.032 Uiso 1 1 calc R
H25B H 0.1356 0.2453 0.3671 0.032 Uiso 1 1 calc R
C26 C 0.19942(16) 0.17494(14) 0.26058(12) 0.0236(5) Uani 1 1 d .
H26A H 0.2288 0.1518 0.2970 0.028 Uiso 1 1 calc R
H26B H 0.2295 0.2221 0.2536 0.028 Uiso 1 1 calc R
C27 C 0.0062(3) 0.1190(2) 0.44225(19) 0.0598(12) Uani 1 1 d .
H27A H -0.0441 0.1062 0.4148 0.090 Uiso 1 1 calc R
H27B H -0.0024 0.1679 0.4602 0.090 Uiso 1 1 calc R
H27C H 0.0146 0.0812 0.4736 0.090 Uiso 1 1 calc R
C28 C 0.1966(3) 0.1366(2) 0.45495(17) 0.0601(11) Uani 1 1 d .
H28A H 0.2021 0.0945 0.4827 0.090 Uiso 1 1 calc R
H28B H 0.1899 0.1829 0.4771 0.090 Uiso 1 1 calc R
H28C H 0.2479 0.1399 0.4340 0.090 Uiso 1 1 calc R
C29 C 0.1555(2) 0.15261(18) 0.12585(13) 0.0399(7) Uani 1 1 d .
H29A H 0.1697 0.1240 0.0912 0.060 Uiso 1 1 calc R
H29B H 0.1744 0.2043 0.1223 0.060 Uiso 1 1 calc R
H29C H 0.0937 0.1516 0.1276 0.060 Uiso 1 1 calc R
C30 C 0.3279(2) 0.1093(2) 0.19016(18) 0.0474(9) Uani 1 1 d .
H30A H 0.3576 0.0931 0.2283 0.071 Uiso 1 1 calc R
H30B H 0.3470 0.1595 0.1807 0.071 Uiso 1 1 calc R
H30C H 0.3407 0.0746 0.1587 0.071 Uiso 1 1 calc R
C31 C 0.06806(16) 0.28613(14) 0.23899(11) 0.0217(5) Uani 1 1 d .
C32 C 0.00876(18) 0.29106(16) 0.18913(13) 0.0297(6) Uani 1 1 d .
H32 H -0.0202 0.2476 0.1738 0.036 Uiso 1 1 calc R
C33 C -0.0083(2) 0.35949(18) 0.16176(15) 0.0413(7) Uani 1 1 d .
H33 H -0.0490 0.3627 0.1277 0.050 Uiso 1 1 calc R
C34 C 0.0336(2) 0.42295(18) 0.18373(17) 0.0447(8) Uani 1 1 d .
H34 H 0.0216 0.4697 0.1649 0.054 Uiso 1 1 calc R
C35 C 0.0933(2) 0.41831(17) 0.23335(16) 0.0414(8) Uani 1 1 d .
H35 H 0.1219 0.4619 0.2486 0.050 Uiso 1 1 calc R
C36 C 0.11100(19) 0.35017(16) 0.26065(13) 0.0316(6) Uani 1 1 d .
H36 H 0.1525 0.3470 0.2942 0.038 Uiso 1 1 calc R
C37 C 0.14888(17) -0.02207(15) 0.37917(11) 0.0247(5) Uani 1 1 d .
C38 C 0.1187(2) -0.05742(19) 0.42841(13) 0.0386(7) Uani 1 1 d .
H38 H 0.0753 -0.0341 0.4480 0.046 Uiso 1 1 calc R
C39 C 0.1509(2) -0.1254(2) 0.44891(15) 0.0490(9) Uani 1 1 d .
H39 H 0.1301 -0.1477 0.4827 0.059 Uiso 1 1 calc R
C40 C 0.2130(3) -0.1610(2) 0.42067(16) 0.0539(10) Uani 1 1 d .
H40 H 0.2344 -0.2082 0.4344 0.065 Uiso 1 1 calc R
C41 C 0.2438(3) -0.1272(2) 0.37191(16) 0.0524(10) Uani 1 1 d .
H41 H 0.2867 -0.1512 0.3522 0.063 Uiso 1 1 calc R
C42 C 0.2123(2) -0.05851(18) 0.35179(13) 0.0348(7) Uani 1 1 d .
H42 H 0.2345 -0.0358 0.3186 0.042 Uiso 1 1 calc R
C43 C 0.18053(16) -0.04222(14) 0.18421(11) 0.0227(5) Uani 1 1 d .
C44 C 0.22056(19) -0.04794(17) 0.13171(12) 0.0299(6) Uani 1 1 d .
H44 H 0.2453 -0.0048 0.1162 0.036 Uiso 1 1 calc R
C45 C 0.2247(2) -0.11578(19) 0.10190(13) 0.0400(8) Uani 1 1 d .
H45 H 0.2522 -0.1180 0.0664 0.048 Uiso 1 1 calc R
C46 C 0.1896(2) -0.17956(18) 0.12292(15) 0.0430(8) Uani 1 1 d .
H46 H 0.1916 -0.2254 0.1019 0.052 Uiso 1 1 calc R
C47 C 0.1512(2) -0.17546(17) 0.17564(15) 0.0382(7) Uani 1 1 d .
H47 H 0.1270 -0.2190 0.1909 0.046 Uiso 1 1 calc R
C48 C 0.14778(17) -0.10851(15) 0.20608(13) 0.0278(6) Uani 1 1 d .
H48 H 0.1227 -0.1074 0.2426 0.033 Uiso 1 1 calc R
C49 C -0.0466(3) -0.39562(17) 0.45710(14) 0.0800(16) Uani 1 1 d GD
C50 C -0.11396(18) -0.4274(3) 0.4211(2) 0.129(4) Uani 1 1 d GD
H50 H -0.1699 -0.4078 0.4212 0.155 Uiso 1 1 calc R
C51 C -0.0994(4) -0.4880(3) 0.38502(17) 0.169(6) Uani 1 1 d G
H51 H -0.1455 -0.5097 0.3604 0.202 Uiso 1 1 calc R
C52 C -0.0175(5) -0.51664(18) 0.38489(17) 0.165(6) Uani 1 1 d G
H52 H -0.0076 -0.5580 0.3602 0.198 Uiso 1 1 calc R
C53 C 0.0498(3) -0.4848(2) 0.4209(2) 0.123(3) Uani 1 1 d G
H53 H 0.1058 -0.5044 0.4208 0.147 Uiso 1 1 calc R
C54 C 0.03531(19) -0.4243(2) 0.45698(16) 0.0773(15) Uani 1 1 d GD
H54 H 0.0814 -0.4026 0.4816 0.093 Uiso 1 1 calc R
C55 C -0.0613(7) -0.3325(3) 0.4946(3) 0.253(8) Uani 1 1 d D
H55A H -0.1207 -0.3163 0.4867 0.380 Uiso 1 1 calc R
H55B H -0.0233 -0.2914 0.4861 0.380 Uiso 1 1 calc R
H55C H -0.0496 -0.3469 0.5366 0.380 Uiso 1 1 calc R
C56 C -0.0243(4) -0.3381(4) 0.0411(2) 0.247(8) Uani 1 1 d GD
C57 C 0.0277(5) -0.3906(5) 0.0174(3) 0.255(9) Uani 1 1 d GD
H57 H 0.0216 -0.4002 -0.0242 0.306 Uiso 1 1 calc R
C58 C 0.0885(5) -0.4290(3) 0.0547(5) 0.56(3) Uani 1 1 d G
H58 H 0.1240 -0.4649 0.0385 0.673 Uiso 1 1 calc R
C59 C 0.0974(3) -0.4149(3) 0.1156(5) 0.243(9) Uani 1 1 d G
H59 H 0.1389 -0.4412 0.1411 0.292 Uiso 1 1 calc R
C60 C 0.0454(4) -0.3624(4) 0.1393(3) 0.159(4) Uani 1 1 d G
H60 H 0.0515 -0.3528 0.1809 0.191 Uiso 1 1 calc R
C61 C -0.0154(4) -0.3240(3) 0.1020(2) 0.110(2) Uani 1 1 d GD
H61 H -0.0509 -0.2882 0.1181 0.132 Uiso 1 1 calc R
C62 C -0.0860(6) -0.2990(7) 0.0017(4) 0.359(14) Uani 1 1 d D
H62A H -0.0727 -0.3052 -0.0395 0.539 Uiso 1 1 calc R
H62B H -0.0848 -0.2459 0.0120 0.539 Uiso 1 1 calc R
H62C H -0.1430 -0.3192 0.0056 0.539 Uiso 1 1 calc R
N1 N -0.16687(14) 0.08859(12) 0.29369(9) 0.0224(4) Uani 1 1 d .
N2 N -0.12704(14) 0.06124(12) 0.14647(9) 0.0240(4) Uani 1 1 d .
N3 N 0.11464(14) 0.04615(13) 0.35557(9) 0.0243(5) Uani 1 1 d .
N4 N 0.16781(14) 0.02540(11) 0.21331(9) 0.0209(4) Uani 1 1 d .
N5 N -0.03473(13) -0.02230(11) 0.24948(9) 0.0207(4) Uani 1 1 d .
N6 N 0.02813(13) 0.13224(11) 0.25061(9) 0.0191(4) Uani 1 1 d .
Si1 Si -0.20969(5) 0.00488(4) 0.31476(4) 0.02732(17) Uani 1 1 d .
Si2 Si -0.10398(5) -0.01466(4) 0.10373(3) 0.02470(16) Uani 1 1 d .
Si3 Si 0.10242(5) 0.12259(4) 0.40028(3) 0.02526(16) Uani 1 1 d .
Si4 Si 0.21032(5) 0.11037(4) 0.19534(3) 0.02409(16) Uani 1 1 d .
P1 P -0.10202(4) -0.08610(4) 0.22991(3) 0.02108(14) Uani 1 1 d .
P2 P 0.09195(4) 0.19686(3) 0.27434(3) 0.01840(14) Uani 1 1 d .
Ti1 Ti -0.08179(3) 0.07961(2) 0.231731(18) 0.01768(11) Uani 1 1 d .
Ti2 Ti 0.07453(3) 0.03069(2) 0.269750(18) 0.01708(11) Uani 1 1 d .

loop_
_atom_site_aniso_label
_atom_site_aniso_U_11
_atom_site_aniso_U_22
_atom_site_aniso_U_33
_atom_site_aniso_U_23
_atom_site_aniso_U_13
_atom_site_aniso_U_12
C1 0.0216(13) 0.0231(13) 0.0404(15) 0.0043(11) -0.0023(11) -0.0058(10)
C2 0.0476(18) 0.0254(14) 0.0230(13) -0.0026(10) -0.0010(12) -0.0029(13)
C3 0.055(2) 0.0362(17) 0.0348(16) 0.0104(13) 0.0133(14) 0.0003(15)
C4 0.0334(19) 0.047(2) 0.091(3) 0.0082(19) 0.0289(19) -0.0040(16)
C5 0.0336(16) 0.0466(18) 0.0330(15) 0.0017(13) 0.0020(12) 0.0045(14)
C6 0.0381(17) 0.0428(18) 0.0279(14) -0.0036(12) -0.0072(12) -0.0007(14)
C7 0.0265(14) 0.0196(12) 0.0316(14) 0.0053(10) 0.0060(10) -0.0009(10)
C8 0.0327(15) 0.0297(15) 0.0344(15) 0.0071(12) 0.0032(11) 0.0006(12)
C9 0.0371(17) 0.0408(18) 0.0465(18) 0.0193(14) 0.0048(13) 0.0067(14)
C10 0.0436(19) 0.0278(16) 0.065(2) 0.0210(15) 0.0187(16) 0.0099(14)
C11 0.048(2) 0.0210(15) 0.068(2) 0.0048(14) 0.0153(17) -0.0029(14)
C12 0.0375(16) 0.0215(14) 0.0455(17) 0.0038(12) 0.0021(13) -0.0048(12)
C13 0.0223(13) 0.0255(13) 0.0253(12) 0.0003(10) 0.0023(9) 0.0059(10)
C14 0.051(2) 0.0380(17) 0.0329(16) 0.0045(13) 0.0142(13) 0.0112(15)
C15 0.068(2) 0.054(2) 0.0326(17) -0.0065(15) 0.0090(16) 0.0260(19)
C16 0.057(2) 0.0372(18) 0.0474(19) -0.0148(15) -0.0091(16) 0.0206(16)
C17 0.0353(16) 0.0266(15) 0.0505(19) -0.0048(13) -0.0055(13) 0.0071(13)
C18 0.0227(13) 0.0253(13) 0.0329(14) -0.0015(11) 0.0001(10) 0.0034(11)
C19 0.0269(13) 0.0266(13) 0.0204(12) 0.0024(10) -0.0082(10) -0.0026(11)
C20 0.0451(18) 0.0354(16) 0.0267(14) 0.0077(12) 0.0002(12) -0.0001(14)
C21 0.062(2) 0.0415(18) 0.0291(15) 0.0160(13) -0.0079(14) -0.0027(16)
C22 0.068(2) 0.0305(16) 0.0398(18) 0.0062(13) -0.0170(16) 0.0083(16)
C23 0.051(2) 0.0340(17) 0.0415(18) 0.0005(13) -0.0076(14) 0.0138(15)
C24 0.0333(15) 0.0315(15) 0.0309(14) 0.0033(11) -0.0061(11) 0.0037(12)
C25 0.0316(14) 0.0273(14) 0.0212(12) -0.0046(10) 0.0015(10) 0.0003(11)
C26 0.0191(12) 0.0217(12) 0.0298(13) -0.0007(10) 0.0022(9) -0.0032(10)
C27 0.078(3) 0.042(2) 0.069(3) 0.0014(18) 0.052(2) 0.0025(19)
C28 0.075(3) 0.047(2) 0.049(2) 0.0025(17) -0.037(2) -0.0061(19)
C29 0.060(2) 0.0308(16) 0.0301(15) 0.0054(12) 0.0117(14) 0.0000(15)
C30 0.0330(17) 0.0383(18) 0.075(2) -0.0095(17) 0.0255(16) -0.0076(14)
C31 0.0219(12) 0.0160(11) 0.0275(12) -0.0008(9) 0.0044(9) -0.0016(9)
C32 0.0279(14) 0.0249(14) 0.0356(15) 0.0032(11) -0.0001(11) -0.0033(11)
C33 0.0381(17) 0.0362(17) 0.0471(18) 0.0135(14) -0.0077(14) 0.0016(14)
C34 0.0396(18) 0.0247(15) 0.069(2) 0.0159(15) 0.0027(16) 0.0034(13)
C35 0.0439(18) 0.0199(14) 0.059(2) -0.0006(13) 0.0000(15) -0.0067(13)
C36 0.0330(15) 0.0224(13) 0.0387(15) -0.0037(11) -0.0007(12) -0.0032(11)
C37 0.0232(13) 0.0309(14) 0.0192(12) 0.0022(10) -0.0018(9) 0.0036(11)
C38 0.0401(17) 0.0458(18) 0.0317(15) 0.0133(13) 0.0124(12) 0.0166(14)
C39 0.056(2) 0.055(2) 0.0397(18) 0.0250(16) 0.0182(15) 0.0194(17)
C40 0.069(3) 0.050(2) 0.046(2) 0.0241(16) 0.0173(17) 0.0293(19)
C41 0.063(2) 0.052(2) 0.0452(19) 0.0161(16) 0.0212(17) 0.0312(19)
C42 0.0376(16) 0.0379(16) 0.0297(14) 0.0087(12) 0.0077(12) 0.0095(13)
C43 0.0214(12) 0.0224(12) 0.0238(12) -0.0021(10) 0.0007(9) 0.0038(10)
C44 0.0333(15) 0.0309(14) 0.0257(13) -0.0004(11) 0.0042(11) 0.0090(12)
C45 0.0433(18) 0.0470(19) 0.0289(15) -0.0091(13) 0.0001(12) 0.0225(15)
C46 0.049(2) 0.0301(16) 0.0461(18) -0.0160(14) -0.0096(15) 0.0153(14)
C47 0.0359(17) 0.0211(14) 0.0550(19) -0.0031(13) -0.0079(14) 0.0043(12)
C48 0.0249(13) 0.0236(13) 0.0343(14) 0.0005(11) -0.0003(11) 0.0029(11)
C49 0.108(4) 0.066(3) 0.073(3) 0.034(2) 0.041(3) 0.021(3)
C50 0.047(3) 0.172(7) 0.164(7) 0.134(6) -0.002(3) -0.018(4)
C51 0.237(12) 0.151(9) 0.102(6) 0.059(6) -0.058(7) -0.148(9)
C52 0.358(17) 0.069(4) 0.080(5) 0.002(3) 0.076(8) -0.071(8)
C53 0.139(6) 0.093(4) 0.156(7) 0.080(5) 0.112(6) 0.055(4)
C54 0.061(3) 0.092(4) 0.076(3) 0.048(3) -0.003(2) -0.012(3)
C55 0.56(2) 0.075(5) 0.164(8) 0.022(5) 0.208(12) 0.064(9)
C56 0.190(12) 0.42(2) 0.144(9) 0.137(12) 0.063(8) 0.092(13)
C57 0.33(2) 0.263(16) 0.215(13) -0.068(12) 0.221(15) -0.102(14)
C58 0.27(2) 0.56(4) 0.83(6) 0.50(4) -0.07(3) -0.27(3)
C59 0.096(6) 0.064(5) 0.57(3) 0.098(9) 0.015(11) -0.004(4)
C60 0.145(8) 0.108(6) 0.217(10) 0.070(7) -0.012(8) -0.055(6)
C61 0.116(5) 0.120(6) 0.098(5) 0.009(4) 0.032(4) 0.004(5)
C62 0.195(14) 0.67(4) 0.211(14) 0.172(19) 0.023(11) 0.191(19)
N1 0.0221(11) 0.0203(10) 0.0256(11) 0.0020(8) 0.0062(8) 0.0001(8)
N2 0.0274(11) 0.0229(11) 0.0207(10) 0.0027(8) -0.0027(8) 0.0002(9)
N3 0.0274(11) 0.0271(11) 0.0178(10) 0.0032(8) -0.0003(8) 0.0034(9)
N4 0.0238(11) 0.0173(10) 0.0229(10) 0.0000(8) 0.0085(8) 0.0013(8)
N5 0.0227(11) 0.0177(10) 0.0218(10) 0.0015(8) 0.0031(8) -0.0015(8)
N6 0.0198(10) 0.0187(10) 0.0188(10) 0.0009(8) 0.0014(7) -0.0023(8)
Si1 0.0236(4) 0.0244(4) 0.0354(4) 0.0064(3) 0.0098(3) -0.0016(3)
Si2 0.0281(4) 0.0261(4) 0.0188(3) -0.0005(3) -0.0026(3) -0.0004(3)
Si3 0.0294(4) 0.0295(4) 0.0167(3) -0.0009(3) 0.0012(3) -0.0037(3)
Si4 0.0248(4) 0.0206(3) 0.0285(4) 0.0001(3) 0.0105(3) -0.0023(3)
P1 0.0237(3) 0.0154(3) 0.0235(3) 0.0016(2) -0.0005(2) -0.0029(2)
P2 0.0199(3) 0.0158(3) 0.0194(3) -0.0010(2) 0.0016(2) -0.0019(2)
Ti1 0.0185(2) 0.0168(2) 0.0176(2) 0.00138(15) 0.00128(15) -0.00188(16)
Ti2 0.0184(2) 0.0173(2) 0.0156(2) 0.00120(15) 0.00215(15) -0.00108(16)

loop_
_atom_type_symbol
_atom_type_description
_atom_type_scat_dispersion_real
_atom_type_scat_dispersion_imag
_atom_type_scat_source
C C 0.0033 0.0016 'International Tables Vol C Tables 4.2.6.8 and 6.1.1.4'
H H 0.0000 0.0000 'International Tables Vol C Tables 4.2.6.8 and 6.1.1.4'
N N 0.0061 0.0033 'International Tables Vol C Tables 4.2.6.8 and 6.1.1.4'
Si Si 0.0817 0.0704 'International Tables Vol C Tables 4.2.6.8 and 6.1.1.4'
P P 0.1023 0.0942 'International Tables Vol C Tables 4.2.6.8 and 6.1.1.4'
Ti Ti 0.2776 0.4457 'International Tables Vol C Tables 4.2.6.8 and 6.1.1.4'

loop_
_geom_angle_atom_site_label_1
_geom_angle_atom_site_label_2
_geom_angle_atom_site_label_3
_geom_angle
P1 C1 Si1 116.43(14)
P1 C2 Si2 115.14(15)
C8 C7 C12 119.4(3)
C8 C7 P1 120.5(2)
C12 C7 P1 120.1(2)
C7 C8 C9 120.0(3)
C10 C9 C8 120.1(3)
C9 C10 C11 120.5(3)
C12 C11 C10 119.9(3)
C11 C12 C7 120.1(3)
N1 C13 C18 120.0(2)
N1 C13 C14 124.1(3)
C18 C13 C14 115.9(3)
C15 C14 C13 121.4(3)
C16 C15 C14 121.5(3)
C15 C16 C17 118.4(3)
C16 C17 C18 120.5(3)
C17 C18 C13 122.2(3)
C24 C19 C20 117.4(3)
C24 C19 N2 119.0(2)
C20 C19 N2 123.6(3)
C21 C20 C19 120.6(3)
C22 C21 C20 120.9(3)
C23 C22 C21 119.4(3)
C22 C23 C24 120.2(3)
C23 C24 C19 121.5(3)
P2 C25 Si3 115.93(14)
P2 C26 Si4 115.57(13)
C32 C31 C36 119.5(2)
C32 C31 P2 120.3(2)
C36 C31 P2 120.2(2)
C33 C32 C31 120.0(3)
C34 C33 C32 120.4(3)
C33 C34 C35 119.9(3)
C36 C35 C34 120.0(3)
C35 C36 C31 120.2(3)
C42 C37 C38 117.2(3)
C42 C37 N3 120.1(2)
C38 C37 N3 122.6(2)
C39 C38 C37 121.3(3)
C40 C39 C38 120.5(3)
C39 C40 C41 119.1(3)
C42 C41 C40 120.3(3)
C41 C42 C37 121.4(3)
C44 C43 N4 123.9(2)
C44 C43 C48 116.7(2)
N4 C43 C48 119.4(2)
C45 C44 C43 121.2(3)
C46 C45 C44 121.2(3)
C45 C46 C47 118.5(3)
C48 C47 C46 120.8(3)
C47 C48 C43 121.6(3)
C50 C49 C54 120.0
C50 C49 C55 120.3(4)
C54 C49 C55 119.7(4)
C51 C50 C49 120.0
C52 C51 C50 120.0
C51 C52 C53 120.0
C52 C53 C54 120.0
C53 C54 C49 120.0
C57 C56 C61 120.0
C57 C56 C62 118.9(4)
C61 C56 C62 121.1(4)
C56 C57 C58 120.0
C59 C58 C57 120.0
C60 C59 C58 120.0
C61 C60 C59 120.0
C60 C61 C56 120.0
C13 N1 Si1 124.69(18)
C13 N1 Ti1 119.25(17)
Si1 N1 Ti1 114.97(11)
C19 N2 Si2 124.45(18)
C19 N2 Ti1 105.70(16)
Si2 N2 Ti1 126.11(12)
C37 N3 Si3 121.82(17)
C37 N3 Ti2 108.33(16)
Si3 N3 Ti2 129.46(12)
C43 N4 Si4 125.00(17)
C43 N4 Ti2 118.59(16)
Si4 N4 Ti2 115.25(11)
P1 N5 Ti2 161.56(14)
P1 N5 Ti1 112.30(12)
Ti2 N5 Ti1 84.43(8)
P2 N6 Ti1 158.18(13)
P2 N6 Ti2 112.83(11)
Ti1 N6 Ti2 84.50(8)
N1 Si1 C3 113.28(14)
N1 Si1 C4 114.21(14)
C3 Si1 C4 109.26(18)
N1 Si1 C1 106.17(11)
C3 Si1 C1 109.67(14)
C4 Si1 C1 103.70(17)
N2 Si2 C5 113.46(14)
N2 Si2 C6 112.35(13)
C5 Si2 C6 109.37(15)
N2 Si2 C2 108.01(12)
C5 Si2 C2 106.09(15)
C6 Si2 C2 107.16(14)
N3 Si3 C28 111.58(16)
N3 Si3 C27 114.52(15)
C28 Si3 C27 107.7(2)
N3 Si3 C25 109.79(11)
C28 Si3 C25 107.18(16)
C27 Si3 C25 105.61(16)
N4 Si4 C30 114.61(14)
N4 Si4 C29 113.39(13)
C30 Si4 C29 109.03(17)
N4 Si4 C26 106.70(11)
C30 Si4 C26 103.07(14)
C29 Si4 C26 109.42(13)
N5 P1 C2 111.25(13)
N5 P1 C1 110.48(12)
C2 P1 C1 108.09(14)
N5 P1 C7 113.80(12)
C2 P1 C7 106.16(13)
C1 P1 C7 106.76(13)
N5 P1 Ti1 38.19(8)
C2 P1 Ti1 99.64(10)
C1 P1 Ti1 80.99(9)
C7 P1 Ti1 148.75(9)
N6 P2 C25 110.54(12)
N6 P2 C26 110.91(12)
C25 P2 C26 108.49(13)
N6 P2 C31 113.63(11)
C25 P2 C31 107.14(12)
C26 P2 C31 105.88(12)
N6 P2 Ti2 37.85(8)
C25 P2 Ti2 98.84(9)
C26 P2 Ti2 82.01(8)
C31 P2 Ti2 148.30(8)
N6 Ti1 N5 95.43(9)
N6 Ti1 N2 119.97(9)
N5 Ti1 N2 97.43(9)
N6 Ti1 N1 115.96(9)
N5 Ti1 N1 101.05(8)
N2 Ti1 N1 118.41(9)
N6 Ti1 Ti2 47.95(6)
N5 Ti1 Ti2 47.49(6)
N2 Ti1 Ti2 118.50(7)
N1 Ti1 Ti2 117.12(6)
N6 Ti1 P1 124.52(6)
N5 Ti1 P1 29.51(6)
N2 Ti1 P1 78.29(7)
N1 Ti1 P1 90.63(6)
Ti2 Ti1 P1 76.790(19)
N5 Ti2 N3 118.14(9)
N5 Ti2 N6 95.61(8)
N3 Ti2 N6 98.94(9)
N5 Ti2 N4 119.93(9)
N3 Ti2 N4 115.83(9)
N6 Ti2 N4 100.30(8)
N5 Ti2 Ti1 48.08(6)
N3 Ti2 Ti1 117.05(7)
N6 Ti2 Ti1 47.55(6)
N4 Ti2 Ti1 120.95(6)
N5 Ti2 P2 124.10(6)
N3 Ti2 P2 79.00(7)
N6 Ti2 P2 29.32(6)
N4 Ti2 P2 89.91(6)
Ti1 Ti2 P2 76.258(19)

loop_
_geom_bond_atom_site_label_1
_geom_bond_atom_site_label_2
_geom_bond_distance
C1 P1 1.802(3)
C1 Si1 1.897(3)
C2 P1 1.792(3)
C2 Si2 1.903(3)
C3 Si1 1.867(3)
C4 Si1 1.868(3)
C5 Si2 1.863(3)
C6 Si2 1.870(3)
C7 C8 1.387(4)
C7 C12 1.394(4)
C7 P1 1.810(3)
C8 C9 1.390(4)
C9 C10 1.367(5)
C10 C11 1.383(5)
C11 C12 1.383(4)
C13 N1 1.403(3)
C13 C18 1.406(4)
C13 C14 1.407(4)
C14 C15 1.385(5)
C15 C16 1.379(6)
C16 C17 1.385(5)
C17 C18 1.386(4)
C19 C24 1.399(4)
C19 C20 1.406(4)
C19 N2 1.408(3)
C20 C21 1.388(4)
C21 C22 1.382(5)
C22 C23 1.378(5)
C23 C24 1.390(4)
C25 P2 1.792(3)
C25 Si3 1.896(3)
C26 P2 1.798(3)
C26 Si4 1.894(3)
C27 Si3 1.872(4)
C28 Si3 1.846(3)
C29 Si4 1.870(3)
C30 Si4 1.869(3)
C31 C32 1.388(4)
C31 C36 1.395(4)
C31 P2 1.810(3)
C32 C33 1.387(4)
C33 C34 1.381(5)
C34 C35 1.387(5)
C35 C36 1.384(4)
C37 C42 1.392(4)
C37 C38 1.405(4)
C37 N3 1.418(3)
C38 C39 1.381(4)
C39 C40 1.380(5)
C40 C41 1.388(5)
C41 C42 1.386(4)
C43 C44 1.403(4)
C43 N4 1.403(3)
C43 C48 1.406(4)
C44 C45 1.395(4)
C45 C46 1.376(5)
C46 C47 1.392(5)
C47 C48 1.387(4)
C49 C50 1.3900
C49 C54 1.3900
C49 C55 1.447(4)
C50 C51 1.3900
C51 C52 1.3900
C52 C53 1.3900
C53 C54 1.3900
C56 C57 1.3900
C56 C61 1.3900
C56 C62 1.431(4)
C57 C58 1.3900
C58 C59 1.3900
C59 C60 1.3900
C60 C61 1.3900
N1 Si1 1.732(2)
N1 Ti1 2.042(2)
N2 Si2 1.729(2)
N2 Ti1 2.008(2)
N3 Si3 1.724(2)
N3 Ti2 1.992(2)
N4 Si4 1.729(2)
N4 Ti2 2.046(2)
N5 P1 1.591(2)
N5 Ti2 1.978(2)
N5 Ti1 1.997(2)
N6 P2 1.590(2)
N6 Ti1 1.980(2)
N6 Ti2 1.993(2)
P1 Ti1 2.9881(8)
P2 Ti2 2.9928(8)
Ti1 Ti2 2.6710(6)

loop_
_geom_torsion_atom_site_label_1
_geom_torsion_atom_site_label_2
_geom_torsion_atom_site_label_3
_geom_torsion_atom_site_label_4
_geom_torsion
C12 C7 C8 C9 0.8(4)
P1 C7 C8 C9 -178.8(2)
C7 C8 C9 C10 -0.1(5)
C8 C9 C10 C11 -0.6(5)
C9 C10 C11 C12 0.7(5)
C10 C11 C12 C7 0.1(5)
C8 C7 C12 C11 -0.8(5)
P1 C7 C12 C11 178.9(3)
N1 C13 C14 C15 176.8(3)
C18 C13 C14 C15 -1.6(5)
C13 C14 C15 C16 -0.4(6)
C14 C15 C16 C17 1.4(6)
C15 C16 C17 C18 -0.3(5)
C16 C17 C18 C13 -1.9(4)
N1 C13 C18 C17 -175.6(3)
C14 C13 C18 C17 2.8(4)
C24 C19 C20 C21 0.4(4)
N2 C19 C20 C21 -177.0(3)
C19 C20 C21 C22 1.9(5)
C20 C21 C22 C23 -2.0(5)
C21 C22 C23 C24 -0.2(5)
C22 C23 C24 C19 2.4(5)
C20 C19 C24 C23 -2.5(4)
N2 C19 C24 C23 175.0(3)
C36 C31 C32 C33 -0.9(4)
P2 C31 C32 C33 -179.0(2)
C31 C32 C33 C34 0.1(5)
C32 C33 C34 C35 0.2(6)
C33 C34 C35 C36 0.2(6)
C34 C35 C36 C31 -1.0(5)
C32 C31 C36 C35 1.3(4)
P2 C31 C36 C35 179.5(2)
C42 C37 C38 C39 0.2(5)
N3 C37 C38 C39 177.3(3)
C37 C38 C39 C40 -1.1(6)
C38 C39 C40 C41 1.1(7)
C39 C40 C41 C42 -0.2(7)
C40 C41 C42 C37 -0.6(6)
C38 C37 C42 C41 0.6(5)
N3 C37 C42 C41 -176.5(3)
N4 C43 C44 C45 -174.3(3)
C48 C43 C44 C45 2.2(4)
C43 C44 C45 C46 0.0(5)
C44 C45 C46 C47 -1.4(5)
C45 C46 C47 C48 0.4(5)
C46 C47 C48 C43 1.9(4)
C44 C43 C48 C47 -3.1(4)
N4 C43 C48 C47 173.5(3)
C54 C49 C50 C51 0.0
C55 C49 C50 C51 179.80(13)
C49 C50 C51 C52 0.0
C50 C51 C52 C53 0.0
C51 C52 C53 C54 0.0
C52 C53 C54 C49 0.0
C50 C49 C54 C53 0.0
C55 C49 C54 C53 -179.80(13)
C61 C56 C57 C58 0.0
C62 C56 C57 C58 179.65(14)
C56 C57 C58 C59 0.0
C57 C58 C59 C60 0.0
C58 C59 C60 C61 0.0
C59 C60 C61 C56 0.0
C57 C56 C61 C60 0.0
C62 C56 C61 C60 -179.65(14)
C18 C13 N1 Si1 -174.72(19)
C14 C13 N1 Si1 6.9(4)
C18 C13 N1 Ti1 17.8(3)
C14 C13 N1 Ti1 -160.5(2)
C24 C19 N2 Si2 148.2(2)
C20 C19 N2 Si2 -34.5(4)
C24 C19 N2 Ti1 -52.5(3)
C20 C19 N2 Ti1 124.7(2)
C42 C37 N3 Si3 -132.6(2)
C38 C37 N3 Si3 50.4(4)
C42 C37 N3 Ti2 53.9(3)
C38 C37 N3 Ti2 -123.1(3)
C44 C43 N4 Si4 -8.6(4)
C48 C43 N4 Si4 175.12(19)
C44 C43 N4 Ti2 158.5(2)
C48 C43 N4 Ti2 -17.8(3)
C13 N1 Si1 C3 -74.5(2)
Ti1 N1 Si1 C3 93.38(16)
C13 N1 Si1 C4 51.4(3)
Ti1 N1 Si1 C4 -140.66(18)
C13 N1 Si1 C1 165.1(2)
Ti1 N1 Si1 C1 -27.03(15)
P1 C1 Si1 N1 65.14(18)
P1 C1 Si1 C3 -57.6(2)
P1 C1 Si1 C4 -174.19(18)
C19 N2 Si2 C5 81.7(2)
Ti1 N2 Si2 C5 -73.37(19)
C19 N2 Si2 C6 -43.0(3)
Ti1 N2 Si2 C6 161.93(16)
C19 N2 Si2 C2 -161.0(2)
Ti1 N2 Si2 C2 43.94(19)
P1 C2 Si2 N2 -19.0(2)
P1 C2 Si2 C5 103.0(2)
P1 C2 Si2 C6 -140.28(18)
C37 N3 Si3 C28 43.3(3)
Ti2 N3 Si3 C28 -144.7(2)
C37 N3 Si3 C27 -79.5(3)
Ti2 N3 Si3 C27 92.6(2)
C37 N3 Si3 C25 161.9(2)
Ti2 N3 Si3 C25 -26.0(2)
P2 C25 Si3 N3 0.3(2)
P2 C25 Si3 C28 121.7(2)
P2 C25 Si3 C27 -123.7(2)
C43 N4 Si4 C30 -51.0(3)
Ti2 N4 Si4 C30 141.52(16)
C43 N4 Si4 C29 75.1(2)
Ti2 N4 Si4 C29 -92.40(16)
C43 N4 Si4 C26 -164.4(2)
Ti2 N4 Si4 C26 28.13(15)
P2 C26 Si4 N4 -64.85(17)
P2 C26 Si4 C30 174.09(17)
P2 C26 Si4 C29 58.19(19)
Ti2 N5 P1 C2 -75.8(4)
Ti1 N5 P1 C2 78.23(16)
Ti2 N5 P1 C1 164.2(4)
Ti1 N5 P1 C1 -41.83(16)
Ti2 N5 P1 C7 44.1(5)
Ti1 N5 P1 C7 -161.90(12)
Ti2 N5 P1 Ti1 -154.0(5)
Si2 C2 P1 N5 -38.7(2)
Si2 C2 P1 C1 82.73(19)
Si2 C2 P1 C7 -163.04(16)
Si2 C2 P1 Ti1 -0.86(18)
Si1 C1 P1 N5 -27.27(19)
Si1 C1 P1 C2 -149.21(15)
Si1 C1 P1 C7 96.95(17)
Si1 C1 P1 Ti1 -51.95(13)
C8 C7 P1 N5 13.5(3)
C12 C7 P1 N5 -166.2(2)
C8 C7 P1 C2 136.2(2)
C12 C7 P1 C2 -43.5(3)
C8 C7 P1 C1 -108.6(2)
C12 C7 P1 C1 71.7(3)
C8 C7 P1 Ti1 -8.2(4)
C12 C7 P1 Ti1 172.10(17)
Ti1 N6 P2 C25 62.9(4)
Ti2 N6 P2 C25 -77.61(15)
Ti1 N6 P2 C26 -176.7(3)
Ti2 N6 P2 C26 42.77(15)
Ti1 N6 P2 C31 -57.6(4)
Ti2 N6 P2 C31 161.90(11)
Ti1 N6 P2 Ti2 140.5(4)
Si3 C25 P2 N6 50.19(19)
Si3 C25 P2 C26 -71.62(18)
Si3 C25 P2 C31 174.48(14)
Si3 C25 P2 Ti2 12.85(16)
Si4 C26 P2 N6 26.31(18)
Si4 C26 P2 C25 147.90(15)
Si4 C26 P2 C31 -97.38(16)
Si4 C26 P2 Ti2 51.20(13)
C32 C31 P2 N6 -10.6(3)
C36 C31 P2 N6 171.3(2)
C32 C31 P2 C25 -133.0(2)
C36 C31 P2 C25 48.9(3)
C32 C31 P2 C26 111.4(2)
C36 C31 P2 C26 -66.7(2)
C32 C31 P2 Ti2 10.7(3)
C36 C31 P2 Ti2 -167.44(16)
P2 N6 Ti1 N5 -144.9(3)
Ti2 N6 Ti1 N5 -0.99(8)
P2 N6 Ti1 N2 113.3(3)
Ti2 N6 Ti1 N2 -102.81(9)
P2 N6 Ti1 N1 -39.8(4)
Ti2 N6 Ti1 N1 104.10(9)
P2 N6 Ti1 Ti2 -143.9(4)
P2 N6 Ti1 P1 -150.3(3)
Ti2 N6 Ti1 P1 -6.37(9)
P1 N5 Ti1 N6 -170.99(12)
Ti2 N5 Ti1 N6 1.00(8)
P1 N5 Ti1 N2 -49.76(13)
Ti2 N5 Ti1 N2 122.23(8)
P1 N5 Ti1 N1 71.19(13)
Ti2 N5 Ti1 N1 -116.82(8)
P1 N5 Ti1 Ti2 -171.99(16)
Ti2 N5 Ti1 P1 171.99(16)
C19 N2 Ti1 N6 -71.22(19)
Si2 N2 Ti1 N6 87.58(16)
C19 N2 Ti1 N5 -171.91(17)
Si2 N2 Ti1 N5 -13.11(16)
C19 N2 Ti1 N1 81.21(19)
Si2 N2 Ti1 N1 -119.98(15)
C19 N2 Ti1 Ti2 -126.71(15)
Si2 N2 Ti1 Ti2 32.10(17)
C19 N2 Ti1 P1 165.51(17)
Si2 N2 Ti1 P1 -35.69(13)
C13 N1 Ti1 N6 38.4(2)
Si1 N1 Ti1 N6 -130.24(12)
C13 N1 Ti1 N5 140.06(18)
Si1 N1 Ti1 N5 -28.56(14)
C13 N1 Ti1 N2 -115.14(19)
Si1 N1 Ti1 N2 76.24(14)
C13 N1 Ti1 Ti2 92.40(18)
Si1 N1 Ti1 Ti2 -76.22(12)
C13 N1 Ti1 P1 167.85(18)
Si1 N1 Ti1 P1 -0.77(11)
N5 P1 Ti1 N6 10.91(14)
C2 P1 Ti1 N6 -101.35(13)
C1 P1 Ti1 N6 151.67(12)
C7 P1 Ti1 N6 44.13(19)
C2 P1 Ti1 N5 -112.26(17)
C1 P1 Ti1 N5 140.77(16)
C7 P1 Ti1 N5 33.2(2)
N5 P1 Ti1 N2 129.38(14)
C2 P1 Ti1 N2 17.12(13)
C1 P1 Ti1 N2 -89.86(12)
C7 P1 Ti1 N2 162.60(19)
N5 P1 Ti1 N1 -111.70(14)
C2 P1 Ti1 N1 136.04(13)
C1 P1 Ti1 N1 29.06(11)
C7 P1 Ti1 N1 -78.48(18)
N5 P1 Ti1 Ti2 6.06(12)
C2 P1 Ti1 Ti2 -106.20(11)
C1 P1 Ti1 Ti2 146.82(10)
C7 P1 Ti1 Ti2 39.28(17)
P1 N5 Ti2 N3 -101.8(4)
Ti1 N5 Ti2 N3 102.29(9)
P1 N5 Ti2 N6 154.9(4)
Ti1 N5 Ti2 N6 -0.99(8)
P1 N5 Ti2 N4 49.6(4)
Ti1 N5 Ti2 N4 -106.30(9)
P1 N5 Ti2 Ti1 155.9(5)
P1 N5 Ti2 P2 162.4(4)
Ti1 N5 Ti2 P2 6.50(10)
C37 N3 Ti2 N5 77.03(19)
Si3 N3 Ti2 N5 -95.84(17)
C37 N3 Ti2 N6 178.36(17)
Si3 N3 Ti2 N6 5.49(18)
C37 N3 Ti2 N4 -75.53(19)
Si3 N3 Ti2 N4 111.59(16)
C37 N3 Ti2 Ti1 131.75(15)
Si3 N3 Ti2 Ti1 -41.13(18)
C37 N3 Ti2 P2 -160.03(17)
Si3 N3 Ti2 P2 27.09(15)
P2 N6 Ti2 N5 167.26(12)
Ti1 N6 Ti2 N5 1.00(8)
P2 N6 Ti2 N3 47.58(13)
Ti1 N6 Ti2 N3 -118.68(8)
P2 N6 Ti2 N4 -70.91(13)
Ti1 N6 Ti2 N4 122.84(8)
P2 N6 Ti2 Ti1 166.26(16)
Ti1 N6 Ti2 P2 -166.26(16)
C43 N4 Ti2 N5 -38.2(2)
Si4 N4 Ti2 N5 130.15(12)
C43 N4 Ti2 N3 113.89(19)
Si4 N4 Ti2 N3 -77.80(14)
C43 N4 Ti2 N6 -140.83(18)
Si4 N4 Ti2 N6 27.48(14)
C43 N4 Ti2 Ti1 -94.54(18)
Si4 N4 Ti2 Ti1 73.77(13)
C43 N4 Ti2 P2 -168.40(18)
Si4 N4 Ti2 P2 -0.09(11)
N6 Ti1 Ti2 N5 -178.66(11)
N2 Ti1 Ti2 N5 -72.65(11)
N1 Ti1 Ti2 N5 79.78(11)
P1 Ti1 Ti2 N5 -4.04(8)
N6 Ti1 Ti2 N3 76.67(11)
N5 Ti1 Ti2 N3 -104.67(11)
N2 Ti1 Ti2 N3 -177.32(10)
N1 Ti1 Ti2 N3 -24.89(10)
P1 Ti1 Ti2 N3 -108.71(8)
N5 Ti1 Ti2 N6 178.66(11)
N2 Ti1 Ti2 N6 106.01(11)
N1 Ti1 Ti2 N6 -101.56(10)
P1 Ti1 Ti2 N6 174.62(8)
N6 Ti1 Ti2 N4 -74.57(10)
N5 Ti1 Ti2 N4 104.09(11)
N2 Ti1 Ti2 N4 31.43(10)
N1 Ti1 Ti2 N4 -176.13(10)
P1 Ti1 Ti2 N4 100.04(7)
N6 Ti1 Ti2 P2 6.88(8)
N5 Ti1 Ti2 P2 -174.46(8)
N2 Ti1 Ti2 P2 112.88(8)
N1 Ti1 Ti2 P2 -94.68(7)
P1 Ti1 Ti2 P2 -178.51(2)
N6 P2 Ti2 N5 -15.37(14)
C25 P2 Ti2 N5 96.87(12)
C26 P2 Ti2 N5 -155.54(11)
C31 P2 Ti2 N5 -48.17(18)
N6 P2 Ti2 N3 -132.02(14)
C25 P2 Ti2 N3 -19.79(12)
C26 P2 Ti2 N3 87.80(11)
C31 P2 Ti2 N3 -164.82(17)
C25 P2 Ti2 N6 112.24(15)
C26 P2 Ti2 N6 -140.17(15)
C31 P2 Ti2 N6 -32.8(2)
N6 P2 Ti2 N4 111.61(13)
C25 P2 Ti2 N4 -136.16(11)
C26 P2 Ti2 N4 -28.57(11)
C31 P2 Ti2 N4 78.81(17)
N6 P2 Ti2 Ti1 -10.40(12)
C25 P2 Ti2 Ti1 101.84(10)
C26 P2 Ti2 Ti1 -150.57(9)
C31 P2 Ti2 Ti1 -43.19(16)
